data_1567424
loop_
_publ_author_name
'B\"oth, Alexander D.'
'Sauer, Michael J.'
'Baratta, Walter'
'K\"uhn, Fritz E.'

_publ_section_title
;
 Abnormal NHC ruthenium catalysts: mechanistic investigations of their
 preparation and steric influence on catalytic performance
;
_journal_issue 18
_journal_name_full 'Catalysis Science &amp; Technology'
_journal_page_first 5597
_journal_page_last 5603
_journal_paper_doi 10.1039/D2CY01036D
_journal_volume 12
_journal_year 2022
_chemical_compound_source 'see text'
_chemical_formula_moiety 'C60 H69 N4 O2 P2 Ru, 6(C H2 Cl2), Br'
_chemical_formula_sum 'C66 H81 Br Cl12 N4 O2 P2 Ru'
_chemical_formula_weight 1630.66
_chemical_properties_physical Air-sensitive,Oxygen-sensitive
_space_group_IT_number 1
_space_group_name_Hall 'P 1'
_space_group_name_H-M_alt 'P 1'
_symmetry_cell_setting triclinic
_symmetry_Int_Tables_number 1
_symmetry_space_group_name_Hall 'P 1'
_symmetry_space_group_name_H-M 'P 1'
_atom_sites_solution_hydrogens geom
_atom_sites_solution_primary iterative
_atom_sites_solution_secondary difmap
_audit_update_record
;
2022-03-29 deposited with the CCDC.	2022-07-29 downloaded from the CCDC.
;
_cell_angle_alpha 77.650(3)
_cell_angle_beta 88.094(3)
_cell_angle_gamma 75.630(2)
_cell_formula_units_Z 1
_cell_length_a 11.3315(7)
_cell_length_b 12.2669(8)
_cell_length_c 14.2038(10)
_cell_measurement_reflns_used 9062
_cell_measurement_temperature 100
_cell_measurement_theta_max 25.3880
_cell_measurement_theta_min 2.2164
_cell_volume 1867.9(2)
_computing_cell_refinement 'SAINT (Bruker, 2017)'
_computing_data_collection 'APEX III Control Software (Bruker, 2016)'
_computing_data_reduction 'SAINT (Bruker, 2017)'
_computing_molecular_graphics 'PLATON (Spek, 2011)'
_computing_publication_material 'PLATON (Spek, 2011), enCIFer (Allen, 2014)'
_computing_structure_refinement 'SHELXL (Sheldrick, 2017), SHELXLE (Huebschle, 2011)'
_computing_structure_solution 'SHELXT (Sheldrick, 2015)'
_diffrn_ambient_temperature 100
_diffrn_detector ' CMOS plate '
_diffrn_detector_area_resol_mean 16
_diffrn_measured_fraction_theta_full 0.998
_diffrn_measured_fraction_theta_max 0.998
_diffrn_measurement_device ' \k-geometry diffractometer '
_diffrn_measurement_device_type ' Bruker Photon CMOS '
_diffrn_measurement_method ' phi- and omega-rotation '
_diffrn_radiation_monochromator 'Helios optic'
_diffrn_radiation_probe x-ray
_diffrn_radiation_source 'TXS rotating anode'
_diffrn_radiation_type MoK\a
_diffrn_radiation_wavelength 0.71073
_diffrn_reflns_av_R_equivalents 0.0363
_diffrn_reflns_av_unetI/netI 0.0224
_diffrn_reflns_limit_h_max 13
_diffrn_reflns_limit_h_min -13
_diffrn_reflns_limit_k_max 14
_diffrn_reflns_limit_k_min -14
_diffrn_reflns_limit_l_max 17
_diffrn_reflns_limit_l_min -17
_diffrn_reflns_number 77741
_diffrn_reflns_reduction_process
;
;
_diffrn_reflns_theta_full 25.24
_diffrn_reflns_theta_max 25.35
_diffrn_reflns_theta_min 2.34
_exptl_absorpt_coefficient_mu 1.261
_exptl_absorpt_correction_T_max 0.7452
_exptl_absorpt_correction_T_min 0.6529
_exptl_absorpt_correction_type multi-scan
_exptl_absorpt_process_details 'SADABS 2016/2, Bruker, 2016'
_exptl_crystal_colour yellow
_exptl_crystal_density_diffrn 1.450
_exptl_crystal_density_method 'Not Measured'
_exptl_crystal_description fragment
_exptl_crystal_F_000 834
_exptl_crystal_recrystallization_method 'Re-crystallisation from solvent: Dichloromethane, Diethylether, Benzene'
_exptl_crystal_size_max 0.430
_exptl_crystal_size_mid 0.300
_exptl_crystal_size_min 0.286
_refine_diff_density_max 0.904
_refine_diff_density_min -0.805
_refine_diff_density_rms 0.089
_refine_ls_abs_structure_details 'Flack (1983)'
_refine_ls_abs_structure_Flack 0.373(10)
_refine_ls_extinction_method none
_refine_ls_goodness_of_fit_ref 1.058
_refine_ls_hydrogen_treatment constr
_refine_ls_matrix_type full
_refine_ls_number_parameters 988
_refine_ls_number_reflns 13197
_refine_ls_number_restraints 690
_refine_ls_restrained_S_all 1.046
_refine_ls_R_factor_all 0.0369
_refine_ls_R_factor_gt 0.0359
_refine_ls_shift/su_max 0.000
_refine_ls_shift/su_mean 0.000
_refine_ls_structure_factor_coef Fsqd
_refine_ls_weighting_details 'W=1/[\S^2^(FO^2^)+(0.0618P)^2^+2.1130P] WHERE P=(FO^2^+2FC^2^)/3'
_refine_ls_weighting_scheme calc
_refine_ls_wR_factor_gt 0.0961
_refine_ls_wR_factor_ref 0.0973
_reflns_number_gt 12932
_reflns_number_total 13197
_reflns_threshold_expression I>2\s(I)
_cod_data_source_file d2cy01036d2.cif
_cod_data_source_block boeal4_0m
_cod_depositor_comments 'Adding full bibliography for 1567424.cif.'
_cod_database_code 1567424

loop_
_space_group_symop_id
_space_group_symop_operation_xyz
1 x,y,z

loop_
_atom_site_aniso_label
_atom_site_aniso_U_11
_atom_site_aniso_U_22
_atom_site_aniso_U_33
_atom_site_aniso_U_23
_atom_site_aniso_U_13
_atom_site_aniso_U_12
Ru1 0.0127(2) 0.0157(2) 0.0144(2) -0.0044(1) -0.0023(1) 0.0015(1)
P1 0.0157(6) 0.0148(6) 0.0160(6) -0.0037(4) -0.0017(4) 0.0011(5)
Cl1 0.054(3) 0.109(7) 0.040(3) -0.017(3) -0.0027(17) -0.005(3)
Br1 0.0507(4) 0.0466(4) 0.0333(3) -0.0125(3) -0.0029(3) -0.0064(3)
Cl2 0.048(3) 0.046(3) 0.030(3) -0.010(2) -0.001(2) -0.023(2)
P2 0.0114(6) 0.0222(6) 0.0216(6) -0.0095(5) -0.0031(5) 0.0023(5)
Cl3 0.0413(18) 0.049(2) 0.086(4) -0.035(2) 0.0137(17) -0.0097(13)
Cl4 0.042(2) 0.062(4) 0.066(3) -0.017(3) 0.0047(18) -0.008(3)
Cl5 0.104(2) 0.0409(11) 0.0905(18) -0.0052(11) 0.0358(15) -0.0211(11)
Cl6 0.0508(10) 0.0512(9) 0.0309(8) -0.0108(7) 0.0009(7) -0.0129(7)
Cl7 0.0954(16) 0.0591(11) 0.0343(9) -0.0107(8) 0.0099(9) -0.0423(11)
Cl10 0.0867(19) 0.0749(16) 0.114(2) -0.0413(15) 0.0468(17) -0.0384(14)
O1 0.0209(18) 0.0228(19) 0.0226(18) -0.0046(14) 0.0006(14) -0.0049(15)
O2 0.028(2) 0.0228(18) 0.0254(19) -0.0082(15) -0.0042(16) -0.0034(15)
N1 0.033(3) 0.017(2) 0.016(2) -0.0025(16) -0.0086(18) 0.0004(18)
N2 0.035(3) 0.019(2) 0.020(2) -0.0016(17) -0.0090(18) -0.0026(18)
N3 0.015(2) 0.029(2) 0.017(2) -0.0079(17) -0.0008(16) -0.0023(17)
N4 0.010(2) 0.051(3) 0.018(2) -0.005(2) -0.0050(16) -0.0043(19)
Cl8 0.086(3) 0.065(2) 0.095(3) -0.013(2) 0.022(2) -0.0224(17)
Cl9 0.086(3) 0.065(2) 0.095(3) -0.013(2) 0.022(2) -0.0224(17)
C1 0.017(3) 0.019(3) 0.021(3) -0.010(2) -0.0001(19) -0.001(2)
C2 0.041(3) 0.020(3) 0.016(3) -0.003(2) -0.009(2) -0.004(2)
C3 0.028(3) 0.019(2) 0.018(2) -0.0044(19) -0.008(2) -0.002(2)
C4 0.041(3) 0.019(3) 0.018(2) -0.007(2) -0.006(2) 0.000(2)
C5 0.032(3) 0.016(2) 0.023(3) -0.007(2) -0.009(2) 0.000(2)
C6 0.016(3) 0.025(3) 0.018(2) -0.005(2) 0.0022(19) -0.002(2)
C7 0.016(3) 0.038(3) 0.014(2) -0.005(2) -0.0018(19) -0.005(2)
C8 0.014(2) 0.048(3) 0.013(2) -0.006(2) -0.0030(18) -0.001(2)
C9 0.018(3) 0.030(3) 0.026(3) -0.013(2) 0.004(2) 0.001(2)
C10 0.011(2) 0.037(3) 0.021(3) -0.011(2) 0.0024(18) 0.000(2)
C11 0.049(4) 0.020(3) 0.025(3) -0.001(2) -0.017(3) -0.006(2)
C12 0.056(4) 0.025(3) 0.045(4) -0.004(3) -0.034(3) -0.001(3)
C13 0.080(6) 0.027(3) 0.067(5) 0.008(3) -0.053(5) -0.003(4)
C14 0.095(7) 0.036(4) 0.062(5) 0.013(4) -0.056(5) -0.016(4)
C15 0.117(9) 0.035(4) 0.035(4) 0.007(3) -0.020(4) -0.032(5)
C16 0.077(5) 0.028(3) 0.024(3) -0.002(2) -0.013(3) -0.017(3)
C17 0.039(4) 0.027(3) 0.064(5) -0.012(3) -0.021(3) 0.000(3)
C18 0.061(5) 0.037(4) 0.076(6) -0.022(4) -0.013(4) 0.001(3)
C19 0.056(6) 0.083(7) 0.080(7) -0.006(5) -0.037(5) -0.023(5)
C20 0.077(6) 0.044(4) 0.031(3) -0.010(3) 0.014(3) -0.029(4)
C21 0.064(5) 0.071(5) 0.040(4) -0.020(4) 0.003(4) -0.023(4)
C22 0.148(11) 0.088(7) 0.041(5) -0.026(5) 0.034(6) -0.057(8)
C23 0.013(3) 0.055(4) 0.018(3) -0.001(4) -0.007(2) -0.006(3)
C23A 0.015(3) 0.056(4) 0.020(3) 0.001(4) -0.007(3) -0.005(4)
C24 0.019(3) 0.055(4) 0.023(3) 0.001(3) -0.007(3) -0.001(3)
C24A 0.019(3) 0.055(4) 0.025(3) 0.002(3) -0.008(3) -0.003(3)
C25 0.022(3) 0.055(5) 0.025(3) -0.001(4) -0.007(3) -0.001(3)
C25A 0.020(3) 0.056(5) 0.025(3) 0.001(4) -0.007(3) -0.003(4)
C26 0.021(3) 0.056(5) 0.027(3) -0.002(4) -0.008(3) -0.001(4)
C26A 0.020(3) 0.056(5) 0.025(4) -0.001(4) -0.008(3) -0.006(4)
C27 0.019(3) 0.056(5) 0.025(3) -0.002(4) -0.004(2) -0.006(4)
C27A 0.020(3) 0.057(5) 0.024(3) 0.000(4) -0.005(3) -0.007(4)
C28 0.018(3) 0.056(4) 0.021(2) -0.003(3) -0.005(2) -0.006(3)
C28A 0.018(3) 0.057(4) 0.024(3) -0.001(4) -0.005(3) -0.008(3)
C29 0.022(4) 0.052(4) 0.033(3) 0.003(3) -0.010(3) -0.002(3)
C29A 0.021(5) 0.055(4) 0.033(4) 0.004(4) -0.010(4) -0.001(4)
C30 0.034(8) 0.057(6) 0.049(5) -0.009(5) -0.011(6) -0.004(6)
C30A 0.029(9) 0.057(8) 0.046(6) -0.002(6) -0.013(7) -0.010(7)
C31 0.031(7) 0.066(6) 0.049(5) 0.015(5) -0.011(6) -0.006(6)
C31A 0.024(9) 0.062(7) 0.043(6) 0.010(6) -0.007(8) -0.003(7)
C32 0.023(4) 0.058(4) 0.031(3) -0.007(3) -0.005(3) -0.012(3)
C32A 0.024(4) 0.058(5) 0.032(4) -0.005(4) -0.005(3) -0.010(4)
C33 0.034(5) 0.045(5) 0.041(5) -0.003(4) -0.008(4) -0.015(4)
C33A 0.042(6) 0.057(6) 0.044(6) 0.000(6) 0.002(5) -0.013(6)
C34 0.041(5) 0.068(6) 0.048(5) -0.014(4) -0.006(4) -0.025(4)
C34A 0.037(7) 0.071(7) 0.046(6) -0.015(6) -0.002(6) -0.019(6)
C35 0.022(3) 0.018(2) 0.018(2) -0.0049(18) -0.0008(19) 0.004(2)
C36 0.028(3) 0.028(3) 0.040(3) -0.013(3) 0.002(3) -0.004(2)
C37 0.023(3) 0.043(4) 0.057(4) -0.023(3) 0.016(3) -0.002(3)
C38 0.031(4) 0.035(3) 0.048(4) -0.016(3) 0.009(3) 0.012(3)
C39 0.049(4) 0.020(3) 0.060(5) -0.011(3) 0.011(3) 0.009(3)
C40 0.034(4) 0.024(3) 0.051(4) -0.009(3) 0.011(3) 0.000(3)
C41 0.028(3) 0.018(2) 0.024(3) -0.009(2) 0.004(2) -0.002(2)
C42 0.029(3) 0.032(3) 0.029(3) -0.013(2) 0.007(2) -0.009(2)
C43 0.046(4) 0.039(3) 0.054(4) -0.026(3) 0.025(3) -0.023(3)
C44 0.066(5) 0.031(3) 0.037(4) -0.007(3) 0.024(3) -0.017(3)
C45 0.058(4) 0.032(3) 0.023(3) -0.003(2) 0.007(3) -0.010(3)
C46 0.035(3) 0.026(3) 0.024(3) -0.002(2) 0.000(2) -0.005(2)
C47 0.018(3) 0.031(3) 0.030(3) -0.018(2) -0.007(2) 0.004(2)
C48 0.030(3) 0.029(3) 0.031(3) -0.014(2) -0.007(2) 0.011(3)
C49 0.048(4) 0.030(3) 0.048(4) -0.019(3) -0.012(3) 0.009(3)
C50 0.045(4) 0.039(4) 0.081(5) -0.035(4) -0.025(4) 0.024(3)
C51 0.027(4) 0.063(5) 0.100(6) -0.053(5) -0.013(4) 0.017(3)
C52 0.020(3) 0.051(4) 0.084(6) -0.043(4) -0.003(3) 0.006(3)
C53 0.009(2) 0.031(3) 0.034(3) -0.021(2) -0.0039(19) 0.0028(19)
C54 0.019(3) 0.036(3) 0.038(3) -0.014(3) -0.008(2) 0.001(2)
C55 0.023(3) 0.056(4) 0.051(4) -0.028(3) -0.012(3) 0.000(3)
C56 0.020(3) 0.051(4) 0.074(5) -0.031(4) -0.010(3) -0.007(3)
C57 0.020(3) 0.045(4) 0.069(5) -0.025(3) 0.007(3) -0.012(3)
C58 0.017(3) 0.038(3) 0.039(3) -0.014(3) 0.005(2) -0.003(2)
C59 0.026(3) 0.024(3) 0.022(3) -0.010(2) 0.001(2) -0.007(2)
C60 0.046(4) 0.037(3) 0.040(4) -0.012(3) 0.004(3) -0.022(3)
Cl11 0.0569(11) 0.0507(10) 0.0364(9) -0.0049(7) -0.0101(7) 0.0021(8)
Cl12 0.0812(17) 0.0995(18) 0.0680(14) 0.0164(13) -0.0216(12) -0.0607(15)
C61 0.054(7) 0.074(8) 0.031(6) -0.006(6) -0.011(6) -0.026(6)
Cl1A 0.075(6) 0.127(12) 0.077(6) 0.001(7) -0.008(4) -0.018(7)
Cl2A 0.098(11) 0.110(11) 0.062(9) -0.007(8) 0.004(7) -0.018(8)
C62 0.057(7) 0.046(7) 0.064(7) -0.031(6) 0.013(6) -0.021(5)
Cl3A 0.084(5) 0.045(3) 0.083(7) -0.032(4) 0.036(5) -0.008(3)
Cl4A 0.026(4) 0.069(7) 0.057(4) -0.032(6) 0.005(3) -0.022(4)
C63 0.061(5) 0.035(3) 0.037(4) -0.010(3) -0.010(3) 0.003(3)
Cl8A 0.072(3) 0.060(2) 0.051(2) -0.0114(17) 0.0010(17) 0.0009(17)
Cl9A 0.072(3) 0.060(2) 0.051(2) -0.0114(17) 0.0010(17) 0.0009(17)
C64 0.071(6) 0.073(6) 0.038(4) -0.008(4) 0.002(4) -0.035(5)
C65 0.069(14) 0.039(10) 0.058(16) 0.019(10) -0.006(10) 0.007(9)
C66 0.045(4) 0.047(4) 0.040(4) -0.003(3) -0.008(3) -0.015(3)
C61A 0.063(10) 0.083(9) 0.045(9) -0.007(9) -0.013(8) -0.028(8)
C62A 0.068(9) 0.046(9) 0.065(10) -0.023(8) 0.013(8) -0.026(8)
C65A 0.08(2) 0.067(17) 0.025(12) -0.023(12) -0.004(11) -0.016(14)

loop_
_atom_site_label
_atom_site_type_symbol
_atom_site_thermal_displace_type
_atom_site_fract_x
_atom_site_fract_y
_atom_site_fract_z
_atom_site_occupancy
_atom_site_U_iso_or_equiv
_atom_site_calc_flag
_atom_site_refinement_flags
_atom_site_disorder_assembly
_atom_site_disorder_group
Ru1 Ru Uani 0.37380(2) 0.40743(2) 0.40602(2) 1.000 0.0149(1) d . . .
P1 P Uani 0.36842(11) 0.23189(10) 0.38976(9) 1.000 0.0163(3) d . . .
Cl1 Cl Uani 0.8525(6) 0.3808(15) 0.0422(6) 0.62(4) 0.070(3) d DUP B 3
Br1 Br Uani 0.42140(7) 0.41995(6) -0.08104(5) 1.000 0.0438(2) d . . .
Cl2 Cl Uani 0.6292(7) 0.4463(6) 0.1420(5) 0.62(4) 0.0389(17) d DUP B 3
P2 P Uani 0.19166(11) 0.43567(11) 0.47354(9) 1.000 0.0187(3) d . . .
Cl3 Cl Uani 0.2880(3) 0.9160(4) 0.2674(5) 0.632(12) 0.0561(16) d DUP . 5
Cl4 Cl Uani 0.0439(8) 1.0659(7) 0.2413(8) 0.632(12) 0.0571(18) d DUP . 5
Cl5 Cl Uani 0.5287(3) 0.78369(19) 0.5500(2) 1.000 0.0800(10) d . . .
Cl6 Cl Uani 0.43485(17) 0.62868(15) 0.70010(12) 1.000 0.0439(5) d . . .
Cl7 Cl Uani 0.2929(2) 0.15444(18) 0.83559(13) 1.000 0.0588(7) d . . .
Cl10 Cl Uani 0.1287(3) 0.2167(2) 0.9862(3) 1.000 0.0863(11) d . . .
O1 O Uani 0.5540(3) 0.4296(3) 0.3499(3) 1.000 0.0222(11) d . . .
O2 O Uani 0.4305(4) 0.5698(3) 0.4022(3) 1.000 0.0253(11) d . . .
N1 N Uani 0.2909(5) 0.4261(4) 0.1896(3) 1.000 0.0231(14) d . . .
N2 N Uani 0.2254(5) 0.6074(4) 0.1289(3) 1.000 0.0256(14) d . . .
N3 N Uani 0.4172(4) 0.3597(4) 0.6328(3) 1.000 0.0204(12) d . . .
N4 N Uani 0.6075(4) 0.2753(5) 0.6579(3) 1.000 0.0272(14) d . . .
Cl8 Cl Uani 0.5852(6) 0.0232(5) 1.0646(6) 0.555(12) 0.0824(16) d DUP . 7
Cl9 Cl Uani 0.7542(7) 0.1500(5) 0.9635(5) 0.555(12) 0.0824(16) d DUP . 7
C1 C Uani 0.3035(5) 0.4804(4) 0.2660(4) 1.000 0.0187(17) d . . .
C2 C Uani 0.2442(6) 0.5031(5) 0.1101(4) 1.000 0.0262(17) d . . .
C3 C Uani 0.2604(5) 0.5949(4) 0.2235(4) 1.000 0.0221(14) d . . .
C4 C Uani 0.3286(6) 0.3023(5) 0.1924(4) 1.000 0.0267(16) d . . .
C5 C Uani 0.2828(5) 0.2315(4) 0.2817(4) 1.000 0.0241(16) d . . .
C6 C Uani 0.4618(5) 0.3485(5) 0.5409(4) 1.000 0.0202(16) d . . .
C7 C Uani 0.5059(5) 0.3166(5) 0.7010(4) 1.000 0.0230(16) d . . .
C8 C Uani 0.5823(5) 0.2948(5) 0.5598(4) 1.000 0.0262(14) d . . .
C9 C Uani 0.2933(5) 0.4185(5) 0.6529(4) 1.000 0.0249(17) d . . .
C10 C Uani 0.1981(5) 0.3791(5) 0.6043(4) 1.000 0.0234(16) d . . .
C11 C Uani 0.1712(6) 0.7160(5) 0.0652(4) 1.000 0.0320(19) d . . .
C12 C Uani 0.0428(7) 0.7558(5) 0.0646(5) 1.000 0.043(2) d . . .
C13 C Uani -0.0050(9) 0.8666(6) 0.0086(7) 1.000 0.061(3) d . . .
C14 C Uani 0.0678(10) 0.9310(7) -0.0403(7) 1.000 0.067(3) d . . .
C15 C Uani 0.1916(11) 0.8858(7) -0.0425(6) 1.000 0.062(4) d . . .
C16 C Uani 0.2493(8) 0.7753(5) 0.0112(4) 1.000 0.043(2) d . . .
C17 C Uani -0.0392(7) 0.6894(6) 0.1220(6) 1.000 0.044(2) d . . .
C18 C Uani -0.0792(8) 0.7337(7) 0.2141(7) 1.000 0.059(3) d . . .
C19 C Uani -0.1504(9) 0.6898(10) 0.0629(8) 1.000 0.073(4) d . . .
C20 C Uani 0.3839(8) 0.7272(6) 0.0108(5) 1.000 0.048(3) d . . .
C21 C Uani 0.4513(9) 0.7629(8) 0.0853(6) 1.000 0.056(3) d . . .
C22 C Uani 0.4368(14) 0.7561(10) -0.0882(7) 1.000 0.086(5) d . . .
C23 C Uani 0.7314(16) 0.2208(12) 0.698(2) 0.635(11) 0.0300(19) d DUP A 1
C23A C Uani 0.730(3) 0.239(2) 0.699(4) 0.365(11) 0.0322(19) d DUP A 2
C24 C Uani 0.7769(14) 0.1034(12) 0.7065(15) 0.635(11) 0.0351(19) d DUP A 1
C24A C Uani 0.785(2) 0.122(2) 0.710(3) 0.365(11) 0.0355(19) d DUP A 2
C25 C Uani 0.9009(12) 0.0576(12) 0.7299(10) 0.635(11) 0.037(2) d DUP A 1
C25A C Uani 0.908(2) 0.088(2) 0.739(2) 0.365(11) 0.036(2) d DUP A 2
C26 C Uani 0.9708(12) 0.1293(12) 0.7479(10) 0.635(11) 0.037(2) d DUP A 1
C26A C Uani 0.967(2) 0.167(2) 0.7558(18) 0.365(11) 0.035(2) d DUP A 2
C27 C Uani 0.9212(12) 0.2453(12) 0.7441(10) 0.635(11) 0.035(2) d DUP A 1
C27A C Uani 0.909(2) 0.282(2) 0.7490(19) 0.365(11) 0.035(2) d DUP A 2
C28 C Uani 0.7988(13) 0.2959(11) 0.7182(12) 0.635(11) 0.0329(18) d DUP A 1
C28A C Uani 0.788(2) 0.3223(18) 0.718(2) 0.365(11) 0.0343(19) d DUP A 2
C29 C Uani 0.6996(13) 0.0253(14) 0.6903(13) 0.635(11) 0.039(2) d DUP A 1
C29A C Uani 0.720(2) 0.035(2) 0.694(2) 0.365(11) 0.040(3) d DUP A 2
C30 C Uani 0.7343(16) -0.0224(19) 0.6001(15) 0.635(11) 0.048(4) d DUP A 1
C30A C Uani 0.764(3) -0.009(3) 0.602(2) 0.365(11) 0.045(4) d DUP A 2
C31 C Uani 0.7017(14) -0.0718(17) 0.7792(15) 0.635(11) 0.054(3) d DUP A 1
C31A C Uani 0.739(2) -0.072(3) 0.779(3) 0.365(11) 0.048(4) d DUP A 2
C32 C Uani 0.7438(13) 0.4204(11) 0.7105(9) 0.635(11) 0.037(2) d DUP A 1
C32A C Uani 0.729(2) 0.4477(18) 0.7052(15) 0.365(11) 0.039(3) d DUP A 2
C33 C Uani 0.7179(10) 0.4853(10) 0.6038(8) 0.635(11) 0.040(3) d DUP A 1
C33A C Uani 0.8062(19) 0.5163(19) 0.6363(14) 0.365(11) 0.049(3) d DUP A 2
C34 C Uani 0.8138(11) 0.4833(12) 0.7608(9) 0.635(11) 0.050(3) d DUP A 1
C34A C Uani 0.7212(19) 0.483(2) 0.8030(14) 0.365(11) 0.050(4) d DUP A 2
C35 C Uani 0.5146(5) 0.1374(4) 0.3645(4) 1.000 0.0208(14) d . . .
C36 C Uani 0.6127(6) 0.1810(5) 0.3319(5) 1.000 0.0317(17) d . . .
C37 C Uani 0.7191(6) 0.1106(6) 0.3053(5) 1.000 0.041(2) d . . .
C38 C Uani 0.7295(6) -0.0051(6) 0.3144(5) 1.000 0.041(2) d . . .
C39 C Uani 0.6336(7) -0.0507(6) 0.3467(6) 1.000 0.046(2) d . . .
C40 C Uani 0.5260(6) 0.0193(5) 0.3720(5) 1.000 0.038(2) d . . .
C41 C Uani 0.3144(5) 0.1315(4) 0.4856(4) 1.000 0.0234(16) d . . .
C42 C Uani 0.2137(5) 0.0881(5) 0.4776(4) 1.000 0.0289(17) d . . .
C43 C Uani 0.1806(7) 0.0113(6) 0.5550(5) 1.000 0.042(2) d . . .
C44 C Uani 0.2466(7) -0.0230(6) 0.6392(5) 1.000 0.044(2) d . . .
C45 C Uani 0.3476(7) 0.0173(5) 0.6494(4) 1.000 0.0385(19) d . . .
C46 C Uani 0.3816(6) 0.0944(5) 0.5732(4) 1.000 0.0293(17) d . . .
C47 C Uani 0.1099(5) 0.5875(5) 0.4685(4) 1.000 0.0262(17) d . . .
C48 C Uani 0.1685(6) 0.6762(5) 0.4436(4) 1.000 0.0319(17) d . . .
C49 C Uani 0.1055(7) 0.7904(6) 0.4415(5) 1.000 0.043(2) d . . .
C50 C Uani -0.0163(7) 0.8153(7) 0.4624(7) 1.000 0.057(3) d U . .
C51 C Uani -0.0755(7) 0.7276(8) 0.4875(8) 1.000 0.063(3) d U . .
C52 C Uani -0.0138(6) 0.6162(7) 0.4883(6) 1.000 0.050(3) d . . .
C53 C Uani 0.0661(4) 0.3857(5) 0.4327(4) 1.000 0.0238(16) d . . .
C54 C Uani 0.0248(5) 0.4313(5) 0.3380(5) 1.000 0.0313(17) d . . .
C55 C Uani -0.0732(6) 0.4017(7) 0.3037(6) 1.000 0.042(2) d . . .
C56 C Uani -0.1287(6) 0.3250(6) 0.3631(6) 1.000 0.046(2) d . . .
C57 C Uani -0.0878(6) 0.2781(6) 0.4553(6) 1.000 0.042(2) d . . .
C58 C Uani 0.0099(5) 0.3083(5) 0.4918(5) 1.000 0.0312(17) d . . .
C59 C Uani 0.5313(5) 0.5306(5) 0.3657(4) 1.000 0.0231(17) d . . .
C60 C Uani 0.6219(7) 0.6027(6) 0.3433(5) 1.000 0.038(2) d . . .
Cl11 Cl Uani 1.09017(19) 0.71172(17) 0.70600(13) 1.000 0.0512(6) d . . .
Cl12 Cl Uani 1.0600(3) 0.5402(3) 0.87603(19) 1.000 0.0807(9) d . . .
C61 C Uani 0.694(2) 0.448(4) 0.0271(13) 0.62(4) 0.052(4) d DUP B 3
Cl1A Cl Uani 0.8430(15) 0.327(3) 0.0536(11) 0.38(4) 0.098(5) d DUP B 4
Cl2A Cl Uani 0.626(2) 0.441(2) 0.1437(16) 0.38(4) 0.093(6) d DUP B 4
C62 C Uani 0.1406(14) 0.9481(13) 0.2093(11) 0.632(12) 0.052(4) d DUP . 5
Cl3A Cl Uani 0.2526(9) 0.9511(6) 0.2016(8) 0.368(12) 0.070(3) d DUP . 6
Cl4A Cl Uani 0.0291(11) 1.1051(12) 0.2427(11) 0.368(12) 0.046(3) d DUP . 6
C63 C Uani 0.4189(8) 0.7044(6) 0.5798(5) 1.000 0.046(2) d . . .
Cl8A Cl Uani 0.5498(6) 0.0495(5) 1.1012(4) 0.445(12) 0.0642(14) d DUP . 8
Cl9A Cl Uani 0.7034(7) 0.1305(5) 0.9460(4) 0.445(12) 0.0642(14) d DUP . 8
C64 C Uani 0.2792(9) 0.1857(8) 0.9507(6) 1.000 0.058(3) d . . .
C65 C Uani 0.633(3) 0.1513(13) 1.043(2) 0.555(12) 0.063(8) d DUP . 7
C66 C Uani 1.1379(7) 0.6450(7) 0.8266(5) 1.000 0.044(2) d . . .
C61A C Uani 0.708(5) 0.442(7) 0.035(3) 0.38(4) 0.063(5) d DUP B 4
C62A C Uani 0.088(2) 0.997(2) 0.185(2) 0.368(12) 0.056(5) d DUP . 6
C65A C Uani 0.625(3) 0.156(2) 1.050(2) 0.445(12) 0.056(10) d DUP . 8
H4AB H Uiso 0.29684 0.28662 0.13393 1.000 0.0320 c RU . .
H2 H Uiso 0.22732 0.48611 0.05051 1.000 0.0310 c RU . .
H5AB H Uiso 0.19491 0.26468 0.28939 1.000 0.0290 c RU . .
H3 H Uiso 0.25531 0.65683 0.25497 1.000 0.0270 c RU . .
H9AB H Uiso 0.28133 0.40320 0.72337 1.000 0.0300 c RU . .
H4A H Uiso 0.41870 0.27788 0.19195 1.000 0.0320 c RU . .
H5A H Uiso 0.29351 0.15140 0.27388 1.000 0.0290 c RU . .
H7 H Uiso 0.49728 0.31598 0.76784 1.000 0.0280 c RU . .
H8 H Uiso 0.64021 0.27400 0.51281 1.000 0.0320 c RU . .
H9A H Uiso 0.28184 0.50254 0.62976 1.000 0.0300 c RU . .
H10A H Uiso 0.11722 0.40602 0.63157 1.000 0.0280 c RU . .
H10B H Uiso 0.21844 0.29387 0.61756 1.000 0.0280 c RU . .
H13 H Uiso -0.09075 0.89728 0.00484 1.000 0.0740 c RU . .
H14 H Uiso 0.03311 1.00789 -0.07323 1.000 0.0800 c RU . .
H15 H Uiso 0.23984 0.93041 -0.08141 1.000 0.0740 c RU . .
H17 H Uiso 0.00876 0.60767 0.14210 1.000 0.0530 c RU . .
H18A H Uiso -0.14138 0.69633 0.24573 1.000 0.0880 c RU . .
H18B H Uiso -0.11303 0.81728 0.19747 1.000 0.0880 c RU . .
H18C H Uiso -0.00872 0.71591 0.25787 1.000 0.0880 c RU . .
H19A H Uiso -0.21064 0.66193 0.10635 1.000 0.1090 c RU . .
H19B H Uiso -0.12489 0.63926 0.01716 1.000 0.1090 c RU . .
H19C H Uiso -0.18674 0.76832 0.02750 1.000 0.1090 c RU . .
H20 H Uiso 0.39876 0.64145 0.02888 1.000 0.0580 c RU . .
H21A H Uiso 0.53743 0.72135 0.08811 1.000 0.0840 c RU . .
H21B H Uiso 0.41545 0.74435 0.14868 1.000 0.0840 c RU . .
H21C H Uiso 0.44449 0.84594 0.06723 1.000 0.0840 c RU . .
H22A H Uiso 0.52150 0.71119 -0.08776 1.000 0.1290 c RU . .
H22B H Uiso 0.43416 0.83840 -0.10487 1.000 0.1290 c RU . .
H22C H Uiso 0.38902 0.73724 -0.13595 1.000 0.1290 c RU . .
H25 H Uiso 0.93686 -0.02189 0.73331 0.635(11) 0.0440 c RUP A 1
H25A H Uiso 0.95098 0.00971 0.74725 0.365(11) 0.0440 c RUP A 2
H26 H Uiso 1.05504 0.09800 0.76336 0.635(11) 0.0450 c RUP A 1
H26A H Uiso 1.05165 0.14204 0.77267 0.365(11) 0.0430 c RUP A 2
H27 H Uiso 0.97108 0.29121 0.75935 0.635(11) 0.0420 c RUP A 1
H27A H Uiso 0.95195 0.33286 0.76531 0.365(11) 0.0420 c RUP A 2
H29 H Uiso 0.61367 0.07280 0.68032 0.635(11) 0.0460 c RUP A 1
H29A H Uiso 0.63038 0.07217 0.68628 0.365(11) 0.0480 c RUP A 2
H30A H Uiso 0.67469 -0.06351 0.58736 0.635(11) 0.0720 c RUP A 1
H30B H Uiso 0.81540 -0.07555 0.60965 0.635(11) 0.0720 c RUP A 1
H30C H Uiso 0.73535 0.04113 0.54514 0.635(11) 0.0720 c RUP A 1
H30D H Uiso 0.71298 -0.05679 0.58783 0.365(11) 0.0670 c RUP A 2
H30E H Uiso 0.84892 -0.05407 0.61230 0.365(11) 0.0670 c RUP A 2
H30F H Uiso 0.75948 0.05729 0.54838 0.365(11) 0.0670 c RUP A 2
H31A H Uiso 0.64507 -0.11692 0.76855 0.635(11) 0.0800 c RUP A 1
H31B H Uiso 0.67718 -0.03846 0.83579 0.635(11) 0.0800 c RUP A 1
H31C H Uiso 0.78429 -0.12188 0.78991 0.635(11) 0.0800 c RUP A 1
H31D H Uiso 0.69591 -0.12650 0.76413 0.365(11) 0.0710 c RUP A 2
H31E H Uiso 0.70711 -0.04747 0.83798 0.365(11) 0.0710 c RUP A 2
H31F H Uiso 0.82622 -0.10890 0.78768 0.365(11) 0.0710 c RUP A 2
H32 H Uiso 0.66282 0.42673 0.74201 0.635(11) 0.0450 c RUP A 1
H32A H Uiso 0.64538 0.46417 0.67690 0.365(11) 0.0460 c RUP A 2
H33A H Uiso 0.69250 0.56837 0.60080 0.635(11) 0.0600 c RUP A 1
H33B H Uiso 0.65286 0.46066 0.57680 0.635(11) 0.0600 c RUP A 1
H33C H Uiso 0.79200 0.46769 0.56661 0.635(11) 0.0600 c RUP A 1
H33D H Uiso 0.78047 0.59776 0.63979 0.365(11) 0.0730 c RUP A 2
H33E H Uiso 0.79450 0.50872 0.57018 0.365(11) 0.0730 c RUP A 2
H33F H Uiso 0.89248 0.48614 0.65520 0.365(11) 0.0730 c RUP A 2
H34A H Uiso 0.77149 0.56509 0.74944 0.635(11) 0.0750 c RUP A 1
H34B H Uiso 0.89613 0.47493 0.73512 0.635(11) 0.0750 c RUP A 1
H34C H Uiso 0.81877 0.45028 0.83018 0.635(11) 0.0750 c RUP A 1
H34D H Uiso 0.70926 0.56699 0.79251 0.365(11) 0.0750 c RUP A 2
H34E H Uiso 0.79692 0.44490 0.84022 0.365(11) 0.0750 c RUP A 2
H34F H Uiso 0.65243 0.46088 0.83860 0.365(11) 0.0750 c RUP A 2
H36 H Uiso 0.60769 0.26042 0.32738 1.000 0.0380 c RU . .
H37 H Uiso 0.78496 0.14272 0.28084 1.000 0.0480 c RU . .
H38 H Uiso 0.80333 -0.05337 0.29814 1.000 0.0490 c RU . .
H39 H Uiso 0.64029 -0.13054 0.35195 1.000 0.0550 c RU . .
H40 H Uiso 0.45973 -0.01314 0.39462 1.000 0.0450 c RU . .
H42 H Uiso 0.16733 0.11085 0.41903 1.000 0.0350 c RU . .
H43 H Uiso 0.11124 -0.01734 0.54904 1.000 0.0510 c RU . .
H44 H Uiso 0.22279 -0.07535 0.69132 1.000 0.0530 c RU . .
H45 H Uiso 0.39356 -0.00743 0.70818 1.000 0.0460 c RU . .
H46 H Uiso 0.45106 0.12248 0.58025 1.000 0.0350 c RU . .
H48 H Uiso 0.25227 0.65923 0.42774 1.000 0.0380 c RU . .
H49 H Uiso 0.14671 0.85035 0.42576 1.000 0.0520 c RU . .
H50 H Uiso -0.05991 0.89288 0.45968 1.000 0.0680 c RU . .
H51 H Uiso -0.15894 0.74465 0.50416 1.000 0.0750 c RU . .
H52 H Uiso -0.05642 0.55721 0.50270 1.000 0.0590 c RU . .
H54 H Uiso 0.06385 0.48292 0.29685 1.000 0.0380 c RU . .
H55 H Uiso -0.10228 0.43402 0.23928 1.000 0.0510 c RU . .
H56 H Uiso -0.19599 0.30493 0.33921 1.000 0.0550 c RU . .
H57 H Uiso -0.12579 0.22453 0.49518 1.000 0.0510 c RU . .
H58 H Uiso 0.03774 0.27617 0.55648 1.000 0.0370 c RU . .
H60A H Uiso 0.63100 0.63596 0.39877 1.000 0.0580 c RU . .
H60B H Uiso 0.59327 0.66476 0.28694 1.000 0.0580 c RU . .
H60C H Uiso 0.70076 0.55453 0.32969 1.000 0.0580 c RU . .
H61A H Uiso 0.68212 0.52833 -0.00952 0.62(4) 0.0620 c RUP B 3
H61B H Uiso 0.65447 0.40616 -0.00941 0.62(4) 0.0620 c RUP B 3
H62A H Uiso 0.14984 0.96343 0.13850 0.632(12) 0.0620 c RUP . 5
H62B H Uiso 0.10508 0.88065 0.22810 0.632(12) 0.0620 c RUP . 5
H63A H Uiso 0.42663 0.64924 0.53690 1.000 0.0560 c RU . .
H63B H Uiso 0.33669 0.75731 0.56913 1.000 0.0560 c RU . .
H64A H Uiso 0.32708 0.11890 0.99770 1.000 0.0700 c RU . .
H64B H Uiso 0.31354 0.25238 0.95091 1.000 0.0700 c RU . .
H65A H Uiso 0.56348 0.21639 1.01628 0.555(12) 0.0760 c RUP . 7
H65B H Uiso 0.65817 0.16416 1.10521 0.555(12) 0.0760 c RUP . 7
H66A H Uiso 1.22641 0.60889 0.82855 1.000 0.0530 c RU . .
H66B H Uiso 1.12351 0.70431 0.86615 1.000 0.0530 c RU . .
H61C H Uiso 0.72994 0.51621 0.01414 0.38(4) 0.0750 c RUP B 4
H61D H Uiso 0.65619 0.43246 -0.01579 0.38(4) 0.0750 c RUP B 4
H62C H Uiso 0.06669 1.02307 0.11522 0.368(12) 0.0680 c RUP . 6
H62D H Uiso 0.05175 0.93072 0.21059 0.368(12) 0.0680 c RUP . 6
H65C H Uiso 0.68283 0.16170 1.09858 0.445(12) 0.0680 c RUP . 8
H65D H Uiso 0.56381 0.23154 1.03441 0.445(12) 0.0680 c RUP . 8

loop_
_atom_type_symbol
_atom_type_description
_atom_type_scat_dispersion_real
_atom_type_scat_dispersion_imag
_atom_type_scat_source
C C 0.0033 0.0016 ' International Tables Vol C Tables 4.2.6.8 and 6.1.1.4'
H H 0.0000 0.0000 ' International Tables Vol C Tables 4.2.6.8 and 6.1.1.4'
Br Br -0.2901 2.4595 ' International Tables Vol C Tables 4.2.6.8 and 6.1.1.4'
Cl Cl 0.1484 0.1585 ' International Tables Vol C Tables 4.2.6.8 and 6.1.1.4'
N N 0.0061 0.0033 ' International Tables Vol C Tables 4.2.6.8 and 6.1.1.4'
O O 0.0106 0.0060 ' International Tables Vol C Tables 4.2.6.8 and 6.1.1.4'
P P 0.1023 0.0942 ' International Tables Vol C Tables 4.2.6.8 and 6.1.1.4'
Ru Ru -1.2594 0.8363 ' International Tables Vol C Tables 4.2.6.8 and 6.1.1.4'

loop_
_geom_angle_atom_site_label_1
_geom_angle_atom_site_label_2
_geom_angle_atom_site_label_3
_geom_angle
_geom_angle_site_symmetry_1
_geom_angle_site_symmetry_2
_geom_angle_site_symmetry_3
_geom_angle_publ_flag
P1 Ru1 P2 92.18(5) . . . yes
P1 Ru1 O1 104.97(10) . . . yes
P1 Ru1 O2 163.54(12) . . . yes
P1 Ru1 C1 91.54(14) . . . yes
P1 Ru1 C6 94.02(17) . . . yes
P2 Ru1 O1 162.77(10) . . . yes
P2 Ru1 O2 104.28(12) . . . yes
P2 Ru1 C1 94.10(16) . . . yes
P2 Ru1 C6 91.49(16) . . . yes
O1 Ru1 O2 58.58(15) . . . yes
O1 Ru1 C1 87.30(19) . . . yes
O1 Ru1 C6 85.66(19) . . . yes
O2 Ru1 C1 87.18(18) . . . yes
O2 Ru1 C6 85.8(2) . . . yes
C1 Ru1 C6 172.0(2) . . . yes
Ru1 P1 C5 113.81(16) . . . yes
Ru1 P1 C35 116.28(18) . . . yes
Ru1 P1 C41 121.91(17) . . . yes
C5 P1 C35 97.9(2) . . . yes
C5 P1 C41 103.8(3) . . . yes
C35 P1 C41 99.7(2) . . . yes
Ru1 P2 C10 113.39(19) . . . yes
Ru1 P2 C47 116.03(19) . . . yes
Ru1 P2 C53 122.29(18) . . . yes
C10 P2 C47 100.3(3) . . . yes
C10 P2 C53 103.2(3) . . . yes
C47 P2 C53 98.4(3) . . . yes
Ru1 O1 C59 91.4(3) . . . yes
Ru1 O2 C59 91.3(3) . . . yes
C1 N1 C2 111.5(5) . . . yes
C1 N1 C4 126.1(4) . . . yes
C2 N1 C4 122.4(5) . . . yes
C2 N2 C3 108.0(4) . . . yes
C2 N2 C11 127.2(5) . . . yes
C3 N2 C11 124.8(5) . . . yes
C6 N3 C7 111.5(5) . . . yes
C6 N3 C9 125.3(4) . . . yes
C7 N3 C9 123.0(4) . . . yes
C7 N4 C8 108.4(5) . . . yes
C7 N4 C23 130.2(11) . . . yes
C7 N4 C23A 127(2) . . . yes
C8 N4 C23 121.4(11) . . . yes
C8 N4 C23A 123(2) . . . yes
Ru1 C1 N1 129.6(4) . . . yes
Ru1 C1 C3 128.6(4) . . . yes
N1 C1 C3 101.8(5) . . . yes
N1 C2 N2 108.1(5) . . . yes
N2 C3 C1 110.7(5) . . . yes
N1 C4 C5 112.3(5) . . . yes
P1 C5 C4 109.9(4) . . . yes
Ru1 C6 N3 130.0(4) . . . yes
Ru1 C6 C8 127.2(4) . . . yes
N3 C6 C8 102.7(5) . . . yes
N3 C7 N4 107.5(5) . . . yes
N4 C8 C6 110.0(5) . . . yes
N3 C9 C10 111.9(5) . . . yes
P2 C10 C9 111.1(4) . . . yes
N2 C11 C12 117.5(6) . . . yes
N2 C11 C16 117.6(6) . . . yes
C12 C11 C16 124.9(6) . . . no
C11 C12 C13 115.5(7) . . . no
C11 C12 C17 123.8(6) . . . no
C13 C12 C17 120.7(7) . . . no
C12 C13 C14 121.9(9) . . . no
C13 C14 C15 120.5(8) . . . no
C14 C15 C16 122.2(9) . . . no
C11 C16 C15 114.8(8) . . . no
C11 C16 C20 122.9(6) . . . no
C15 C16 C20 122.3(8) . . . no
C12 C17 C18 111.1(6) . . . no
C12 C17 C19 112.4(7) . . . no
C18 C17 C19 110.7(7) . . . no
C16 C20 C21 112.6(6) . . . no
C16 C20 C22 112.5(8) . . . no
C21 C20 C22 110.5(9) . . . no
N4 C23 C24 119.1(15) . . . yes
N4 C23 C28 116.1(13) . . . yes
C24 C23 C28 124.6(17) . . . no
C24A C23A C28A 125(3) . . . no
N4 C23A C24A 115(3) . . . yes
N4 C23A C28A 120(2) . . . yes
C23 C24 C25 117.5(15) . . . no
C23 C24 C29 122.9(15) . . . no
C25 C24 C29 119.7(13) . . . no
C25A C24A C29A 121(2) . . . no
C23A C24A C25A 116(2) . . . no
C23A C24A C29A 124(3) . . . no
C24 C25 C26 119.4(13) . . . no
C24A C25A C26A 121(2) . . . no
C25 C26 C27 121.8(13) . . . no
C25A C26A C27A 123(2) . . . no
C26 C27 C28 121.0(13) . . . no
C26A C27A C28A 120(2) . . . no
C23 C28 C27 115.5(13) . . . no
C23 C28 C32 122.1(14) . . . no
C27 C28 C32 122.4(13) . . . no
C23A C28A C27A 116(2) . . . no
C23A C28A C32A 125(2) . . . no
C27A C28A C32A 119(2) . . . no
C24 C29 C30 112.4(15) . . . no
C24 C29 C31 111.5(15) . . . no
C30 C29 C31 111.3(16) . . . no
C24A C29A C31A 113(3) . . . no
C30A C29A C31A 107(2) . . . no
C24A C29A C30A 111(2) . . . no
C28 C32 C33 111.7(11) . . . no
C28 C32 C34 115.9(12) . . . no
C33 C32 C34 109.2(11) . . . no
C33A C32A C34A 109.6(18) . . . no
C28A C32A C33A 108.8(19) . . . no
C28A C32A C34A 109.8(19) . . . no
P1 C35 C36 121.4(4) . . . yes
P1 C35 C40 120.5(5) . . . yes
C36 C35 C40 118.0(5) . . . no
C35 C36 C37 121.0(6) . . . no
C36 C37 C38 120.3(6) . . . no
C37 C38 C39 119.9(7) . . . no
C38 C39 C40 120.3(7) . . . no
C35 C40 C39 120.5(6) . . . no
P1 C41 C42 124.9(4) . . . yes
P1 C41 C46 117.1(4) . . . yes
C42 C41 C46 118.0(5) . . . no
C41 C42 C43 120.3(6) . . . no
C42 C43 C44 120.7(7) . . . no
C43 C44 C45 120.6(7) . . . no
C44 C45 C46 119.5(6) . . . no
C41 C46 C45 120.8(6) . . . no
C48 C47 C52 117.9(6) . . . no
P2 C47 C48 121.6(5) . . . yes
P2 C47 C52 120.5(5) . . . yes
C47 C48 C49 120.7(6) . . . no
C48 C49 C50 119.7(7) . . . no
C49 C50 C51 120.1(8) . . . no
C50 C51 C52 120.0(8) . . . no
C47 C52 C51 121.5(7) . . . no
P2 C53 C54 116.9(4) . . . yes
P2 C53 C58 123.6(4) . . . yes
C54 C53 C58 119.5(5) . . . no
C53 C54 C55 120.1(6) . . . no
C54 C55 C56 120.0(7) . . . no
C55 C56 C57 120.5(7) . . . no
C56 C57 C58 120.3(7) . . . no
C53 C58 C57 119.6(6) . . . no
O1 C59 O2 118.8(5) . . . yes
O1 C59 C60 121.3(5) . . . yes
O2 C59 C60 119.9(6) . . . yes
N1 C2 H2 126.00 . . . no
N2 C2 H2 126.00 . . . no
N2 C3 H3 125.00 . . . no
C1 C3 H3 125.00 . . . no
N1 C4 H4AB 109.00 . . . no
N1 C4 H4A 109.00 . . . no
C5 C4 H4AB 109.00 . . . no
C5 C4 H4A 109.00 . . . no
H4AB C4 H4A 108.00 . . . no
P1 C5 H5AB 110.00 . . . no
P1 C5 H5A 110.00 . . . no
C4 C5 H5AB 110.00 . . . no
C4 C5 H5A 110.00 . . . no
H5AB C5 H5A 108.00 . . . no
N3 C7 H7 126.00 . . . no
N4 C7 H7 126.00 . . . no
N4 C8 H8 125.00 . . . no
C6 C8 H8 125.00 . . . no
N3 C9 H9AB 109.00 . . . no
N3 C9 H9A 109.00 . . . no
C10 C9 H9AB 109.00 . . . no
C10 C9 H9A 109.00 . . . no
H9AB C9 H9A 108.00 . . . no
P2 C10 H10A 109.00 . . . no
P2 C10 H10B 109.00 . . . no
C9 C10 H10A 109.00 . . . no
C9 C10 H10B 109.00 . . . no
H10A C10 H10B 108.00 . . . no
C12 C13 H13 119.00 . . . no
C14 C13 H13 119.00 . . . no
C13 C14 H14 120.00 . . . no
C15 C14 H14 120.00 . . . no
C14 C15 H15 119.00 . . . no
C16 C15 H15 119.00 . . . no
C12 C17 H17 107.00 . . . no
C18 C17 H17 107.00 . . . no
C19 C17 H17 108.00 . . . no
C17 C18 H18A 109.00 . . . no
C17 C18 H18B 109.00 . . . no
C17 C18 H18C 109.00 . . . no
H18A C18 H18B 109.00 . . . no
H18A C18 H18C 110.00 . . . no
H18B C18 H18C 109.00 . . . no
C17 C19 H19A 109.00 . . . no
C17 C19 H19B 109.00 . . . no
C17 C19 H19C 110.00 . . . no
H19A C19 H19B 109.00 . . . no
H19A C19 H19C 109.00 . . . no
H19B C19 H19C 109.00 . . . no
C16 C20 H20 107.00 . . . no
C21 C20 H20 107.00 . . . no
C22 C20 H20 107.00 . . . no
C20 C21 H21A 110.00 . . . no
C20 C21 H21B 109.00 . . . no
C20 C21 H21C 110.00 . . . no
H21A C21 H21B 109.00 . . . no
H21A C21 H21C 109.00 . . . no
H21B C21 H21C 109.00 . . . no
C20 C22 H22A 109.00 . . . no
C20 C22 H22B 109.00 . . . no
C20 C22 H22C 109.00 . . . no
H22A C22 H22B 109.00 . . . no
H22A C22 H22C 109.00 . . . no
H22B C22 H22C 110.00 . . . no
C24 C25 H25 120.00 . . . no
C26 C25 H25 120.00 . . . no
C26A C25A H25A 119.00 . . . no
C24A C25A H25A 120.00 . . . no
C27 C26 H26 119.00 . . . no
C25 C26 H26 119.00 . . . no
C25A C26A H26A 119.00 . . . no
C27A C26A H26A 118.00 . . . no
C26 C27 H27 120.00 . . . no
C28 C27 H27 119.00 . . . no
C26A C27A H27A 120.00 . . . no
C28A C27A H27A 120.00 . . . no
C24 C29 H29 107.00 . . . no
C31 C29 H29 107.00 . . . no
C30 C29 H29 107.00 . . . no
C30A C29A H29A 108.00 . . . no
C24A C29A H29A 109.00 . . . no
C31A C29A H29A 108.00 . . . no
C29 C30 H30A 110.00 . . . no
C29 C30 H30B 109.00 . . . no
H30A C30 H30C 109.00 . . . no
H30B C30 H30C 109.00 . . . no
C29 C30 H30C 109.00 . . . no
H30A C30 H30B 109.00 . . . no
C29A C30A H30F 109.00 . . . no
H30E C30A H30F 109.00 . . . no
H30D C30A H30E 110.00 . . . no
H30D C30A H30F 110.00 . . . no
C29A C30A H30D 110.00 . . . no
C29A C30A H30E 109.00 . . . no
C29 C31 H31A 109.00 . . . no
C29 C31 H31B 109.00 . . . no
C29 C31 H31C 109.00 . . . no
H31A C31 H31B 110.00 . . . no
H31B C31 H31C 109.00 . . . no
H31A C31 H31C 109.00 . . . no
C29A C31A H31E 109.00 . . . no
C29A C31A H31D 109.00 . . . no
H31D C31A H31F 110.00 . . . no
H31E C31A H31F 110.00 . . . no
C29A C31A H31F 109.00 . . . no
H31D C31A H31E 110.00 . . . no
C34 C32 H32 107.00 . . . no
C28 C32 H32 106.00 . . . no
C33 C32 H32 106.00 . . . no
C34A C32A H32A 110.00 . . . no
C33A C32A H32A 110.00 . . . no
C28A C32A H32A 109.00 . . . no
C32 C33 H33C 109.00 . . . no
C32 C33 H33A 109.00 . . . no
C32 C33 H33B 109.00 . . . no
H33A C33 H33B 109.00 . . . no
H33A C33 H33C 110.00 . . . no
H33B C33 H33C 109.00 . . . no
H33D C33A H33F 109.00 . . . no
H33E C33A H33F 109.00 . . . no
C32A C33A H33E 109.00 . . . no
C32A C33A H33F 110.00 . . . no
C32A C33A H33D 109.00 . . . no
H33D C33A H33E 109.00 . . . no
C32 C34 H34C 109.00 . . . no
H34A C34 H34B 110.00 . . . no
C32 C34 H34A 109.00 . . . no
C32 C34 H34B 109.00 . . . no
H34B C34 H34C 110.00 . . . no
H34A C34 H34C 110.00 . . . no
C32A C34A H34E 110.00 . . . no
C32A C34A H34D 109.00 . . . no
H34D C34A H34E 109.00 . . . no
H34D C34A H34F 109.00 . . . no
H34E C34A H34F 110.00 . . . no
C32A C34A H34F 110.00 . . . no
C37 C36 H36 119.00 . . . no
C35 C36 H36 120.00 . . . no
C38 C37 H37 120.00 . . . no
C36 C37 H37 120.00 . . . no
C39 C38 H38 120.00 . . . no
C37 C38 H38 120.00 . . . no
C38 C39 H39 120.00 . . . no
C40 C39 H39 120.00 . . . no
C35 C40 H40 120.00 . . . no
C39 C40 H40 120.00 . . . no
C43 C42 H42 120.00 . . . no
C41 C42 H42 120.00 . . . no
C42 C43 H43 120.00 . . . no
C44 C43 H43 120.00 . . . no
C45 C44 H44 120.00 . . . no
C43 C44 H44 120.00 . . . no
C44 C45 H45 120.00 . . . no
C46 C45 H45 120.00 . . . no
C41 C46 H46 120.00 . . . no
C45 C46 H46 120.00 . . . no
C47 C48 H48 120.00 . . . no
C49 C48 H48 120.00 . . . no
C50 C49 H49 120.00 . . . no
C48 C49 H49 120.00 . . . no
C51 C50 H50 120.00 . . . no
C49 C50 H50 120.00 . . . no
C50 C51 H51 120.00 . . . no
C52 C51 H51 120.00 . . . no
C51 C52 H52 119.00 . . . no
C47 C52 H52 119.00 . . . no
C53 C54 H54 120.00 . . . no
C55 C54 H54 120.00 . . . no
C54 C55 H55 120.00 . . . no
C56 C55 H55 120.00 . . . no
C57 C56 H56 120.00 . . . no
C55 C56 H56 120.00 . . . no
C58 C57 H57 120.00 . . . no
C56 C57 H57 120.00 . . . no
C53 C58 H58 120.00 . . . no
C57 C58 H58 120.00 . . . no
H60A C60 H60C 109.00 . . . no
H60B C60 H60C 110.00 . . . no
C59 C60 H60A 109.00 . . . no
C59 C60 H60B 110.00 . . . no
C59 C60 H60C 109.00 . . . no
H60A C60 H60B 109.00 . . . no
Cl1 C61 Cl2 108.7(12) . . . yes
Cl1 C61 H61A 110.00 . . . no
Cl1 C61 H61B 110.00 . . . no
Cl2 C61 H61A 110.00 . . . no
Cl2 C61 H61B 110.00 . . . no
H61A C61 H61B 109.00 . . . no
Cl3 C62 Cl4 110.9(9) . . . yes
Cl3 C62 H62A 110.00 . . . no
Cl3 C62 H62B 109.00 . . . no
Cl4 C62 H62A 109.00 . . . no
Cl4 C62 H62B 109.00 . . . no
H62A C62 H62B 108.00 . . . no
Cl5 C63 Cl6 111.8(5) . . . yes
Cl5 C63 H63A 109.00 . . . no
Cl5 C63 H63B 109.00 . . . no
Cl6 C63 H63A 109.00 . . . no
Cl6 C63 H63B 109.00 . . . no
H63A C63 H63B 108.00 . . . no
Cl7 C64 Cl10 112.0(6) . . . yes
Cl7 C64 H64A 109.00 . . . no
Cl7 C64 H64B 109.00 . . . no
Cl10 C64 H64A 109.00 . . . no
Cl10 C64 H64B 109.00 . . . no
H64A C64 H64B 108.00 . . . no
Cl8 C65 Cl9 112.8(11) . . . yes
Cl8 C65 H65A 109.00 . . . no
Cl8 C65 H65B 109.00 . . . no
Cl9 C65 H65A 109.00 . . . no
Cl9 C65 H65B 109.00 . . . no
H65A C65 H65B 108.00 . . . no
Cl11 C66 Cl12 111.8(4) . . . yes
Cl11 C66 H66A 109.00 . . . no
Cl11 C66 H66B 109.00 . . . no
Cl12 C66 H66A 109.00 . . . no
Cl12 C66 H66B 109.00 . . . no
H66A C66 H66B 108.00 . . . no
Cl1A C61A Cl2A 110(3) . . . yes
Cl1A C61A H61C 110.00 . . . no
Cl1A C61A H61D 110.00 . . . no
Cl2A C61A H61C 110.00 . . . no
Cl2A C61A H61D 109.00 . . . no
H61C C61A H61D 109.00 . . . no
Cl3A C62A Cl4A 110.5(14) . . . yes
Cl3A C62A H62C 110.00 . . . no
Cl3A C62A H62D 110.00 . . . no
Cl4A C62A H62C 110.00 . . . no
Cl4A C62A H62D 110.00 . . . no
H62C C62A H62D 107.00 . . . no
Cl8A C65A Cl9A 113.5(14) . . . yes
Cl8A C65A H65C 109.00 . . . no
Cl8A C65A H65D 109.00 . . . no
Cl9A C65A H65C 109.00 . . . no
Cl9A C65A H65D 109.00 . . . no
H65C C65A H65D 107.00 . . . no

loop_
_geom_bond_atom_site_label_1
_geom_bond_atom_site_label_2
_geom_bond_distance
_geom_bond_site_symmetry_1
_geom_bond_site_symmetry_2
_geom_bond_publ_flag
Ru1 P1 2.2300(13) . . yes
Ru1 P2 2.2260(13) . . yes
Ru1 O1 2.226(4) . . yes
Ru1 O2 2.229(4) . . yes
Ru1 C1 2.093(6) . . yes
Ru1 C6 2.089(6) . . yes
P1 C5 1.844(6) . . yes
P1 C35 1.844(6) . . yes
P1 C41 1.829(6) . . yes
Cl1 C61 1.78(3) . . yes
P2 C10 1.836(6) . . yes
P2 C53 1.838(5) . . yes
P2 C47 1.850(6) . . yes
Cl2 C61 1.77(2) . . yes
Cl3 C62 1.803(17) . . yes
Cl4 C62 1.720(18) . . yes
Cl5 C63 1.750(9) . . yes
Cl6 C63 1.753(7) . . yes
Cl7 C64 1.751(9) . . yes
Cl10 C64 1.735(11) . . yes
O1 C59 1.268(7) . . yes
O2 C59 1.265(7) . . yes
N1 C4 1.464(8) . . yes
N1 C2 1.335(7) . . yes
N1 C1 1.417(7) . . yes
N2 C3 1.380(7) . . yes
N2 C2 1.327(8) . . yes
N2 C11 1.444(8) . . yes
N3 C6 1.406(7) . . yes
N3 C7 1.345(7) . . yes
N3 C9 1.460(8) . . yes
N4 C23 1.47(2) . . yes
N4 C8 1.389(7) . . yes
N4 C7 1.324(8) . . yes
N4 C23A 1.45(4) . . yes
Cl8 C65 1.75(2) . . yes
Cl9 C65 1.75(3) . . yes
C1 C3 1.376(7) . . no
C4 C5 1.530(8) . . no
C6 C8 1.369(8) . . no
C9 C10 1.525(8) . . no
C11 C16 1.392(10) . . no
C11 C12 1.415(10) . . no
C12 C13 1.405(10) . . no
C12 C17 1.494(11) . . no
C13 C14 1.356(14) . . no
C14 C15 1.377(16) . . no
C15 C16 1.413(11) . . no
C16 C20 1.493(13) . . no
C17 C18 1.534(12) . . no
C17 C19 1.536(14) . . no
C20 C21 1.521(12) . . no
C20 C22 1.516(13) . . no
C23 C28 1.41(2) . . no
C23 C24 1.38(2) . . no
C23A C24A 1.39(4) . . no
C23A C28A 1.42(4) . . no
C24 C29 1.50(2) . . no
C24 C25 1.40(2) . . no
C24A C29A 1.50(3) . . no
C24A C25A 1.40(3) . . no
C25 C26 1.39(2) . . no
C25A C26A 1.37(3) . . no
C26 C27 1.38(2) . . no
C26A C27A 1.39(3) . . no
C27 C28 1.40(2) . . no
C27A C28A 1.39(3) . . no
C28 C32 1.481(19) . . no
C28A C32A 1.49(3) . . no
C29 C31 1.54(3) . . no
C29 C30 1.52(3) . . no
C29A C31A 1.56(5) . . no
C29A C30A 1.54(4) . . no
C32 C33 1.554(17) . . no
C32 C34 1.521(19) . . no
C32A C33A 1.55(3) . . no
C32A C34A 1.54(3) . . no
C35 C36 1.375(9) . . no
C35 C40 1.403(8) . . no
C36 C37 1.391(10) . . no
C37 C38 1.373(10) . . no
C38 C39 1.365(11) . . no
C39 C40 1.392(10) . . no
C41 C46 1.409(8) . . no
C41 C42 1.391(8) . . no
C42 C43 1.394(9) . . no
C43 C44 1.362(10) . . no
C44 C45 1.378(11) . . no
C45 C46 1.389(9) . . no
C47 C48 1.389(9) . . no
C47 C52 1.393(9) . . no
C48 C49 1.400(10) . . no
C49 C50 1.374(12) . . no
C50 C51 1.383(13) . . no
C51 C52 1.370(13) . . no
C53 C54 1.390(9) . . no
C53 C58 1.391(8) . . no
C54 C55 1.384(10) . . no
C55 C56 1.383(11) . . no
C56 C57 1.359(12) . . no
C57 C58 1.398(9) . . no
C59 C60 1.499(10) . . no
C2 H2 0.9500 . . no
C3 H3 0.9500 . . no
C4 H4A 0.9900 . . no
C4 H4AB 0.9900 . . no
C5 H5A 0.9900 . . no
C5 H5AB 0.9900 . . no
C7 H7 0.9500 . . no
C8 H8 0.9500 . . no
C9 H9A 0.9900 . . no
C9 H9AB 0.9900 . . no
C10 H10B 0.9900 . . no
C10 H10A 0.9900 . . no
Cl11 C66 1.772(7) . . yes
Cl12 C66 1.750(9) . . yes
C13 H13 0.9500 . . no
C14 H14 0.9500 . . no
C15 H15 0.9500 . . no
C17 H17 1.0000 . . no
C18 H18A 0.9800 . . no
C18 H18C 0.9800 . . no
C18 H18B 0.9800 . . no
C19 H19A 0.9800 . . no
C19 H19B 0.9800 . . no
C19 H19C 0.9800 . . no
C20 H20 1.0000 . . no
C21 H21B 0.9800 . . no
C21 H21C 0.9800 . . no
C21 H21A 0.9800 . . no
C22 H22B 0.9800 . . no
C22 H22C 0.9800 . . no
C22 H22A 0.9800 . . no
C25 H25 0.9500 . . no
C25A H25A 0.9500 . . no
C26 H26 0.9500 . . no
C26A H26A 0.9500 . . no
C27 H27 0.9500 . . no
C27A H27A 0.9500 . . no
C29 H29 1.0000 . . no
C29A H29A 1.0000 . . no
C30 H30C 0.9800 . . no
C30 H30A 0.9800 . . no
C30 H30B 0.9800 . . no
C30A H30D 0.9700 . . no
C30A H30E 0.9800 . . no
C30A H30F 0.9800 . . no
C31 H31A 0.9800 . . no
C31 H31C 0.9800 . . no
C31 H31B 0.9800 . . no
C31A H31F 0.9800 . . no
C31A H31D 0.9800 . . no
C31A H31E 0.9800 . . no
C32 H32 1.0000 . . no
C32A H32A 1.0000 . . no
C33 H33C 0.9800 . . no
C33 H33A 0.9800 . . no
C33 H33B 0.9800 . . no
C33A H33F 0.9800 . . no
C33A H33D 0.9800 . . no
C33A H33E 0.9800 . . no
C34 H34B 0.9800 . . no
C34 H34A 0.9800 . . no
C34 H34C 0.9800 . . no
C34A H34E 0.9800 . . no
C34A H34F 0.9800 . . no
C34A H34D 0.9800 . . no
C36 H36 0.9500 . . no
C37 H37 0.9500 . . no
C38 H38 0.9500 . . no
C39 H39 0.9500 . . no
C40 H40 0.9500 . . no
C42 H42 0.9500 . . no
C43 H43 0.9500 . . no
C44 H44 0.9500 . . no
C45 H45 0.9500 . . no
C46 H46 0.9500 . . no
C48 H48 0.9500 . . no
C49 H49 0.9500 . . no
C50 H50 0.9500 . . no
C51 H51 0.9500 . . no
C52 H52 0.9500 . . no
C54 H54 0.9500 . . no
C55 H55 0.9500 . . no
C56 H56 0.9500 . . no
C57 H57 0.9500 . . no
C58 H58 0.9500 . . no
C60 H60B 0.9800 . . no
C60 H60A 0.9800 . . no
C60 H60C 0.9800 . . no
Cl1A C61A 1.79(8) . . yes
Cl2A C61A 1.78(5) . . yes
C61 H61B 0.9900 . . no
C61 H61A 0.9900 . . no
Cl3A C62A 1.82(3) . . yes
Cl4A C62A 1.69(3) . . yes
C62 H62B 0.9900 . . no
C62 H62A 0.9900 . . no
Cl8A C65A 1.75(3) . . yes
Cl9A C65A 1.74(3) . . yes
C63 H63B 0.9900 . . no
C63 H63A 0.9900 . . no
C64 H64B 0.9900 . . no
C64 H64A 0.9900 . . no
C65 H65A 0.9900 . . no
C65 H65B 0.9900 . . no
C66 H66B 0.9900 . . no
C66 H66A 0.9900 . . no
C61A H61D 0.9900 . . no
C61A H61C 0.9900 . . no
C62A H62D 1.0000 . . no
C62A H62C 0.9900 . . no
C65A H65C 0.9900 . . no
C65A H65D 1.0000 . . no

loop_
_geom_hbond_atom_site_label_D
_geom_hbond_atom_site_label_H
_geom_hbond_atom_site_label_A
_geom_hbond_distance_DH
_geom_hbond_distance_HA
_geom_hbond_distance_DA
_geom_hbond_angle_DHA
_geom_hbond_site_symmetry_A
_geom_hbond_publ_flag
C2 H2 Br1 0.9500 2.9100 3.500(6) 121.00 . yes
C7 H7 Br1 0.9500 2.7300 3.604(6) 153.00 1_556 yes
C17 H17 N2 1.0000 2.4600 2.914(10) 107.00 . yes
C20 H20 N2 1.0000 2.4500 2.873(10) 105.00 . yes
C29 H29 N4 1.0000 2.4200 2.923(18) 110.00 . yes
C33 H33A Cl5 0.9800 2.7900 3.687(12) 153.00 . yes
C33 H33B N4 0.9800 2.4900 3.079(13) 119.00 . yes
C36 H36 O1 0.9500 2.1000 3.020(7) 162.00 . yes
C37 H37 Cl4A 0.9500 2.7400 3.583(15) 147.00 1_645 yes
C48 H48 O2 0.9500 2.1100 3.025(8) 162.00 . yes
C49 H49 Cl3 0.9500 2.8100 3.518(9) 132.00 . yes
C61 H61B Br1 0.9900 2.8100 3.62(3) 139.00 . yes
C63 H63A O2 0.9900 2.3200 3.280(8) 163.00 . yes
C64 H64A Cl8A 0.9900 2.8100 3.623(12) 140.00 . yes
C64 H64B Br1 0.9900 2.6000 3.571(10) 169.00 1_556 yes
C65 H65A Br1 0.9900 2.7200 3.69(2) 164.00 1_556 yes

loop_
_geom_torsion_atom_site_label_1
_geom_torsion_atom_site_label_2
_geom_torsion_atom_site_label_3
_geom_torsion_atom_site_label_4
_geom_torsion
_geom_torsion_site_symmetry_1
_geom_torsion_site_symmetry_2
_geom_torsion_site_symmetry_3
_geom_torsion_site_symmetry_4
_geom_torsion_publ_flag
P2 Ru1 P1 C5 82.8(2) . . . . no
O1 Ru1 P1 C5 -99.0(2) . . . . no
C1 Ru1 P1 C5 -11.4(3) . . . . no
C6 Ru1 P1 C5 174.5(3) . . . . no
P2 Ru1 P1 C35 -164.6(2) . . . . no
O1 Ru1 P1 C35 13.7(2) . . . . no
C1 Ru1 P1 C35 101.3(3) . . . . no
C6 Ru1 P1 C35 -72.9(3) . . . . no
P2 Ru1 P1 C41 -42.7(2) . . . . no
O1 Ru1 P1 C41 135.5(2) . . . . no
C1 Ru1 P1 C41 -136.9(3) . . . . no
C6 Ru1 P1 C41 48.9(3) . . . . no
P1 Ru1 P2 C10 85.9(2) . . . . no
O2 Ru1 P2 C10 -94.3(2) . . . . no
C1 Ru1 P2 C10 177.6(3) . . . . no
C6 Ru1 P2 C10 -8.2(3) . . . . no
P1 Ru1 P2 C47 -158.8(2) . . . . no
O2 Ru1 P2 C47 21.1(2) . . . . no
C1 Ru1 P2 C47 -67.1(2) . . . . no
C6 Ru1 P2 C47 107.1(3) . . . . no
P1 Ru1 P2 C53 -38.7(2) . . . . no
O2 Ru1 P2 C53 141.2(3) . . . . no
C1 Ru1 P2 C53 53.1(3) . . . . no
C6 Ru1 P2 C53 -132.7(3) . . . . no
P1 Ru1 O1 C59 178.9(3) . . . . no
O2 Ru1 O1 C59 -0.3(3) . . . . no
C1 Ru1 O1 C59 88.1(3) . . . . no
C6 Ru1 O1 C59 -88.1(4) . . . . no
P2 Ru1 O2 C59 178.2(3) . . . . no
O1 Ru1 O2 C59 0.3(3) . . . . no
C1 Ru1 O2 C59 -88.3(4) . . . . no
C6 Ru1 O2 C59 87.7(4) . . . . no
P1 Ru1 C1 N1 -13.3(5) . . . . no
P2 Ru1 C1 N1 -105.6(5) . . . . no
O1 Ru1 C1 N1 91.6(5) . . . . no
O2 Ru1 C1 N1 150.3(5) . . . . no
P1 Ru1 C1 C3 168.7(5) . . . . no
P2 Ru1 C1 C3 76.4(5) . . . . no
O1 Ru1 C1 C3 -86.4(5) . . . . no
O2 Ru1 C1 C3 -27.7(5) . . . . no
P1 Ru1 C6 C8 76.1(5) . . . . no
P2 Ru1 C6 C8 168.4(5) . . . . no
O1 Ru1 C6 C8 -28.6(5) . . . . no
P1 Ru1 C6 N3 -108.6(5) . . . . no
P2 Ru1 C6 N3 -16.3(5) . . . . no
O1 Ru1 C6 N3 146.7(5) . . . . no
O2 Ru1 C6 N3 87.9(5) . . . . no
O2 Ru1 C6 C8 -87.4(6) . . . . no
C35 P1 C5 C4 -71.9(4) . . . . no
Ru1 P1 C35 C36 -17.0(6) . . . . no
Ru1 P1 C5 C4 51.5(4) . . . . no
C5 P1 C35 C36 104.5(5) . . . . no
C41 P1 C35 C36 -150.0(5) . . . . no
Ru1 P1 C35 C40 167.3(4) . . . . no
C5 P1 C35 C40 -71.2(5) . . . . no
C41 P1 C35 C40 34.3(5) . . . . no
C35 P1 C41 C46 66.2(5) . . . . no
C41 P1 C5 C4 -173.9(4) . . . . no
Ru1 P1 C41 C42 117.9(5) . . . . no
C5 P1 C41 C42 -12.1(5) . . . . no
C35 P1 C41 C42 -112.7(5) . . . . no
Ru1 P1 C41 C46 -63.2(5) . . . . no
C5 P1 C41 C46 166.8(4) . . . . no
C10 P2 C47 C52 -72.1(6) . . . . no
C10 P2 C47 C48 109.0(5) . . . . no
Ru1 P2 C53 C54 -61.5(5) . . . . no
C10 P2 C53 C54 169.5(5) . . . . no
C47 P2 C53 C54 66.7(5) . . . . no
Ru1 P2 C53 C58 120.2(5) . . . . no
Ru1 P2 C47 C52 165.4(5) . . . . no
Ru1 P2 C47 C48 -13.6(5) . . . . no
C47 P2 C10 C9 -75.2(4) . . . . no
Ru1 P2 C10 C9 49.2(5) . . . . no
C53 P2 C47 C48 -145.9(5) . . . . no
C53 P2 C10 C9 -176.4(4) . . . . no
C47 P2 C53 C58 -111.6(5) . . . . no
C53 P2 C47 C52 33.1(6) . . . . no
C10 P2 C53 C58 -8.9(6) . . . . no
Ru1 O1 C59 C60 179.6(5) . . . . no
Ru1 O1 C59 O2 0.5(5) . . . . no
Ru1 O2 C59 O1 -0.5(5) . . . . no
Ru1 O2 C59 C60 -179.6(5) . . . . no
C1 N1 C2 N2 0.5(8) . . . . no
C2 N1 C4 C5 -133.9(6) . . . . no
C4 N1 C2 N2 -176.7(6) . . . . no
C4 N1 C1 Ru1 -1.5(9) . . . . no
C1 N1 C4 C5 49.3(8) . . . . no
C4 N1 C1 C3 176.9(6) . . . . no
C2 N1 C1 C3 -0.2(7) . . . . no
C2 N1 C1 Ru1 -178.5(5) . . . . no
C3 N2 C11 C12 -88.8(8) . . . . no
C2 N2 C3 C1 0.5(7) . . . . no
C11 N2 C3 C1 177.2(6) . . . . no
C3 N2 C11 C16 89.3(7) . . . . no
C2 N2 C11 C12 87.1(8) . . . . no
C11 N2 C2 N1 -177.1(6) . . . . no
C3 N2 C2 N1 -0.6(7) . . . . no
C2 N2 C11 C16 -94.8(8) . . . . no
C6 N3 C9 C10 49.6(7) . . . . no
C6 N3 C7 N4 -1.1(7) . . . . no
C7 N3 C9 C10 -135.6(5) . . . . no
C9 N3 C6 Ru1 -0.2(8) . . . . no
C7 N3 C6 C8 0.7(7) . . . . no
C7 N3 C6 Ru1 -175.5(4) . . . . no
C9 N3 C6 C8 176.0(5) . . . . no
C9 N3 C7 N4 -176.5(5) . . . . no
C7 N4 C23 C28 -77(2) . . . . no
C7 N4 C8 C6 -0.7(7) . . . . no
C23 N4 C8 C6 -178.6(9) . . . . no
C7 N4 C23 C24 108(2) . . . . no
C23 N4 C7 N3 178.8(10) . . . . no
C8 N4 C7 N3 1.0(7) . . . . no
C8 N4 C23 C24 -75(2) . . . . no
C8 N4 C23 C28 100.2(19) . . . . no
Ru1 C1 C3 N2 178.2(4) . . . . no
N1 C1 C3 N2 -0.2(7) . . . . no
N1 C4 C5 P1 -72.1(6) . . . . no
N3 C6 C8 N4 0.0(7) . . . . no
Ru1 C6 C8 N4 176.3(4) . . . . no
N3 C9 C10 P2 -72.5(5) . . . . no
C12 C11 C16 C15 3.8(9) . . . . no
C12 C11 C16 C20 -177.1(6) . . . . no
N2 C11 C16 C20 5.0(9) . . . . no
C16 C11 C12 C17 178.9(6) . . . . no
N2 C11 C16 C15 -174.2(6) . . . . no
N2 C11 C12 C13 174.2(6) . . . . no
N2 C11 C12 C17 -3.2(9) . . . . no
C16 C11 C12 C13 -3.8(10) . . . . no
C17 C12 C13 C14 176.6(8) . . . . no
C11 C12 C13 C14 -0.8(12) . . . . no
C13 C12 C17 C19 47.7(10) . . . . no
C11 C12 C17 C18 100.3(8) . . . . no
C11 C12 C17 C19 -135.0(8) . . . . no
C13 C12 C17 C18 -77.0(9) . . . . no
C12 C13 C14 C15 5.0(14) . . . . no
C13 C14 C15 C16 -5.0(14) . . . . no
C14 C15 C16 C20 -178.5(8) . . . . no
C14 C15 C16 C11 0.6(11) . . . . no
C11 C16 C20 C21 -92.8(8) . . . . no
C15 C16 C20 C22 -39.4(10) . . . . no
C11 C16 C20 C22 141.5(8) . . . . no
C15 C16 C20 C21 86.3(8) . . . . no
C28 C23 C24 C29 176(2) . . . . no
C28 C23 C24 C25 -5(4) . . . . no
N4 C23 C24 C29 -9(3) . . . . no
C24 C23 C28 C27 3(3) . . . . no
N4 C23 C24 C25 169.9(17) . . . . no
C24 C23 C28 C32 -178(2) . . . . no
N4 C23 C28 C27 -171.9(15) . . . . no
N4 C23 C28 C32 7(3) . . . . no
C25 C24 C29 C30 -68(2) . . . . no
C25 C24 C29 C31 58(2) . . . . no
C23 C24 C25 C26 3(3) . . . . no
C29 C24 C25 C26 -177.9(15) . . . . no
C23 C24 C29 C30 112(2) . . . . no
C23 C24 C29 C31 -123(2) . . . . no
C24 C25 C26 C27 1(2) . . . . no
C25 C26 C27 C28 -3(2) . . . . no
C26 C27 C28 C32 -178.1(14) . . . . no
C26 C27 C28 C23 1(2) . . . . no
C23 C28 C32 C34 163.1(18) . . . . no
C27 C28 C32 C33 107.8(16) . . . . no
C23 C28 C32 C33 -71(2) . . . . no
C27 C28 C32 C34 -18(2) . . . . no
C40 C35 C36 C37 1.3(10) . . . . no
P1 C35 C36 C37 -174.5(5) . . . . no
C36 C35 C40 C39 -0.2(10) . . . . no
P1 C35 C40 C39 175.6(6) . . . . no
C35 C36 C37 C38 -2.3(10) . . . . no
C36 C37 C38 C39 2.2(11) . . . . no
C37 C38 C39 C40 -1.1(11) . . . . no
C38 C39 C40 C35 0.1(11) . . . . no
P1 C41 C42 C43 179.6(5) . . . . no
C42 C41 C46 C45 -0.4(9) . . . . no
C46 C41 C42 C43 0.7(9) . . . . no
P1 C41 C46 C45 -179.4(5) . . . . no
C41 C42 C43 C44 -0.5(10) . . . . no
C42 C43 C44 C45 -0.2(11) . . . . no
C43 C44 C45 C46 0.5(10) . . . . no
C44 C45 C46 C41 -0.2(9) . . . . no
P2 C47 C48 C49 -179.1(5) . . . . no
C52 C47 C48 C49 1.9(9) . . . . no
P2 C47 C52 C51 178.3(7) . . . . no
C48 C47 C52 C51 -2.8(11) . . . . no
C47 C48 C49 C50 -1.3(10) . . . . no
C48 C49 C50 C51 1.5(13) . . . . no
C49 C50 C51 C52 -2.3(15) . . . . no
C50 C51 C52 C47 3.0(14) . . . . no
P2 C53 C54 C55 -177.0(5) . . . . no
C58 C53 C54 C55 1.4(9) . . . . no
P2 C53 C58 C57 177.9(5) . . . . no
C54 C53 C58 C57 -0.4(9) . . . . no
C53 C54 C55 C56 -1.2(11) . . . . no
C54 C55 C56 C57 0.0(12) . . . . no
C55 C56 C57 C58 1.0(11) . . . . no
C56 C57 C58 C53 -0.8(10) . . . . no
